data_4307053
loop_
_publ_author_name
'Maxim N. Sokolov'
'Artem L. Gushchin'
'Konstantin A. Kovalenko'
'Eugenia V. Peresypkina'
'Alexander V. Virovets'
'Joaquin Sanchiz'
'Vladimir P. Fedin'

_publ_contact_author_address
;
 Institute of Inorganic Chemistry SD RAS
 Ak.Lavrentiev prosp. 3
 Novosibirsk 630090
 Russia
;
_publ_contact_author_email peresyp@che.nsk.su
_publ_contact_author_fax '007 383 3309489'
_publ_contact_author_name 'Dr Eugenia V. Peresypkina'
_publ_section_title
;
Triangular Oxalate Clusters [W3(\m3-S)(\m2-S2)3(C2O4)3]2- as Building Blocks
for Coordination Polymers and Nanosized Complexes
;
_journal_name_full 'Inorganic Chemistry'
_journal_page_first 2115
_journal_page_last 2123
_journal_paper_doi 10.1021/ic061540l
_journal_volume 46
_journal_year 2007
_chemical_formula_moiety 'K, C14 H36 Sm2 O38 S14 W6, Br, 13.33(H2 O)'
_chemical_formula_structural 'K [(W3 S7 (C2 O4)3 Sm(H2 O)5)2 (C2 O4)] Br * 13.33(H2 O)'
_chemical_formula_sum 'C14 H46.66 Br K O51.33 S14 Sm2 W6'
_chemical_formula_weight 2008.10
_chemical_name_systematic
;
 ?
;
_space_group_IT_number 15
_symmetry_cell_setting monoclinic
_symmetry_space_group_name_Hall '-C 2yc'
_symmetry_space_group_name_H-M 'C 1 2/c 1'
_atom_sites_solution_hydrogens none
_atom_sites_solution_primary direct
_atom_sites_solution_secondary difmap
_audit_creation_method SHELXL-97
_cell_angle_alpha 90.00
_cell_angle_beta 100.8530(10)
_cell_angle_gamma 90.00
_cell_formula_units_Z 4
_cell_length_a 22.0847(5)
_cell_length_b 18.5430(5)
_cell_length_c 16.5508(4)
_cell_measurement_reflns_used 6539
_cell_measurement_temperature 100(2)
_cell_measurement_theta_max 29.3467
_cell_measurement_theta_min 2.506
_cell_volume 6656.6(3)
_computing_cell_refinement 'Apex2 V.1.27 (Bruker, 2005)'
_computing_data_collection 'Apex2 V.1.27 (Bruker, 2005)'
_computing_data_reduction 'Apex2 V.1.27 (Bruker, 2005)'
_computing_molecular_graphics 'SHELXTL V6.22 (Bruker, 2000-2005)'
_computing_publication_material 'local programs'
_computing_structure_refinement 'SHELXL-97 (Sheldrick, 1997)'
_computing_structure_solution 'SHELXS-97 (Sheldrick, 1990)'
_diffrn_ambient_temperature 100(2)
_diffrn_detector_area_resol_mean 25
_diffrn_measured_fraction_theta_full 1.000
_diffrn_measured_fraction_theta_max 0.999
_diffrn_measurement_device_type 'Bruker X8Apex CCD detector'
_diffrn_measurement_method 'combined omega- and phi-scans'
_diffrn_radiation_monochromator graphite
_diffrn_radiation_source 'fine-focus sealed tube'
_diffrn_radiation_type MoK\a
_diffrn_radiation_wavelength 0.71073
_diffrn_reflns_av_R_equivalents 0.0318
_diffrn_reflns_av_sigmaI/netI 0.0326
_diffrn_reflns_limit_h_max 28
_diffrn_reflns_limit_h_min -28
_diffrn_reflns_limit_k_max 24
_diffrn_reflns_limit_k_min -23
_diffrn_reflns_limit_l_max 21
_diffrn_reflns_limit_l_min -16
_diffrn_reflns_number 29749
_diffrn_reflns_theta_full 25.00
_diffrn_reflns_theta_max 27.50
_diffrn_reflns_theta_min 1.44
_diffrn_standards_decay_% 0
_diffrn_standards_interval_count 0
_diffrn_standards_interval_time 0
_diffrn_standards_number 0
_exptl_absorpt_coefficient_mu 13.265
_exptl_absorpt_correction_T_max 0.718
_exptl_absorpt_correction_T_min 0.566
_exptl_absorpt_correction_type empirical
_exptl_absorpt_process_details 'based on intensities (SADABS, Bruker, 2005)'
_exptl_crystal_colour orange
_exptl_crystal_density_diffrn 3.002
_exptl_crystal_density_meas ?
_exptl_crystal_density_method 'not measured'
_exptl_crystal_description needle
_exptl_crystal_F_000 5496
_exptl_crystal_size_max 0.361
_exptl_crystal_size_mid 0.026
_exptl_crystal_size_min 0.025
_refine_diff_density_max 4.563
_refine_diff_density_min -1.164
_refine_diff_density_rms 0.232
_refine_ls_extinction_method none
_refine_ls_goodness_of_fit_ref 1.067
_refine_ls_hydrogen_treatment none
_refine_ls_matrix_type full
_refine_ls_number_parameters 411
_refine_ls_number_reflns 7653
_refine_ls_number_restraints 0
_refine_ls_restrained_S_all 1.067
_refine_ls_R_factor_all 0.0400
_refine_ls_R_factor_gt 0.0284
_refine_ls_shift/su_max 0.002
_refine_ls_shift/su_mean 0.000
_refine_ls_structure_factor_coef Fsqd
_refine_ls_weighting_details 'calc w=1/[\s^2^(Fo^2^)+(0.0298P)^2^+136.2214P] where P=(Fo^2^+2Fc^2^)/3'
_refine_ls_weighting_scheme calc
_refine_ls_wR_factor_gt 0.0692
_refine_ls_wR_factor_ref 0.0742
_reflns_number_gt 6368
_reflns_number_total 7653
_reflns_threshold_expression >2sigma(I)
_cod_data_source_file ic061540lsi20060815_124319_6.cif
_cod_data_source_block compound_IIc
_cod_depositor_comments
;
The following automatic conversions were performed:

'_exptl_crystal_density_meas' value 'none' was changed to '?' - the
value is perceived as not measured.

Automatic conversion script
Id: cif_fix_values 3008 2015-01-20 13:52:24Z robertas 
;
_cod_database_code 4307053

loop_
_symmetry_equiv_pos_as_xyz
'x, y, z'
'-x, y, -z+1/2'
'x+1/2, y+1/2, z'
'-x+1/2, y+1/2, -z+1/2'
'-x, -y, -z'
'x, -y, z-1/2'
'-x+1/2, -y+1/2, -z'
'x+1/2, -y+1/2, z-1/2'

loop_
_atom_site_label
_atom_site_type_symbol
_atom_site_fract_x
_atom_site_fract_y
_atom_site_fract_z
_atom_site_U_iso_or_equiv
_atom_site_adp_type
_atom_site_occupancy
_atom_site_symmetry_multiplicity
_atom_site_calc_flag
_atom_site_refinement_flags
_atom_site_disorder_assembly
_atom_site_disorder_group
W1 W 0.616459(12) 0.540503(14) 0.378573(16) 0.00934(7) Uani 1 1 d . . .
W2 W 0.684554(12) 0.451818(15) 0.300879(17) 0.01179(7) Uani 1 1 d . . .
W3 W 0.658848(12) 0.414337(15) 0.448800(16) 0.01138(7) Uani 1 1 d . . .
S1 S 0.72168(8) 0.51287(9) 0.42593(10) 0.0127(3) Uani 1 1 d . . .
S2 S 0.63514(8) 0.34021(9) 0.32691(11) 0.0144(3) Uani 1 1 d . . .
S3 S 0.72757(8) 0.34139(10) 0.37793(12) 0.0188(4) Uani 1 1 d . . .
S4 S 0.55154(8) 0.44773(9) 0.41929(10) 0.0122(3) Uani 1 1 d . . .
S5 S 0.60063(8) 0.50334(10) 0.51821(10) 0.0151(3) Uani 1 1 d . . .
S6 S 0.58241(8) 0.49441(9) 0.24121(10) 0.0124(3) Uani 1 1 d . . .
S7 S 0.64891(8) 0.57281(10) 0.24679(10) 0.0145(3) Uani 1 1 d . . .
Br1 Br 0.5000 0.36060(5) 0.2500 0.01492(19) Uani 1 2 d S . .
O11 O 0.5340(2) 0.6059(3) 0.3610(3) 0.0133(10) Uani 1 1 d . . .
O12 O 0.6479(2) 0.6410(3) 0.4242(3) 0.0134(10) Uani 1 1 d . . .
O13 O 0.5016(2) 0.7176(3) 0.3861(3) 0.0148(10) Uani 1 1 d . . .
O14 O 0.6213(2) 0.7543(3) 0.4434(3) 0.0148(10) Uani 1 1 d . . .
O21 O 0.6856(2) 0.4087(3) 0.1820(3) 0.0203(11) Uani 1 1 d . . .
O22 O 0.7727(2) 0.4745(3) 0.2793(3) 0.0227(12) Uani 1 1 d . . .
O23 O 0.7453(3) 0.3842(4) 0.0900(4) 0.0449(19) Uani 1 1 d . . .
O24 O 0.8412(4) 0.4545(5) 0.1997(6) 0.074(3) Uani 1 1 d . . .
O31 O 0.6280(2) 0.3242(3) 0.5107(3) 0.0179(11) Uani 1 1 d . . .
O32 O 0.7239(2) 0.4051(3) 0.5578(3) 0.0188(11) Uani 1 1 d . . .
O33 O 0.6511(2) 0.2538(3) 0.6212(3) 0.0230(12) Uani 1 1 d . . .
O34 O 0.7562(2) 0.3397(3) 0.6708(3) 0.0240(12) Uani 1 1 d . . .
C1 C 0.6087(3) 0.6922(4) 0.4213(4) 0.0143(14) Uani 1 1 d . . .
C2 C 0.5419(3) 0.6710(4) 0.3868(4) 0.0111(13) Uani 1 1 d . . .
C3 C 0.7373(4) 0.4091(5) 0.1558(5) 0.0281(19) Uani 1 1 d . . .
C4 C 0.7892(4) 0.4486(5) 0.2149(6) 0.036(2) Uani 1 1 d . . .
C5 C 0.7192(3) 0.3520(4) 0.6068(4) 0.0182(15) Uani 1 1 d . . .
C6 C 0.6618(3) 0.3045(4) 0.5797(5) 0.0173(15) Uani 1 1 d . . .
Sm1 Sm 0.539038(16) 0.841582(19) 0.45452(2) 0.01126(8) Uani 1 1 d . . .
O1 O 0.4346(2) 0.8522(3) 0.3795(3) 0.0212(12) Uani 1 1 d . . .
O2 O 0.6064(2) 0.8141(3) 0.5883(3) 0.0180(11) Uani 1 1 d . . .
O3 O 0.4778(2) 0.7676(3) 0.5350(3) 0.0202(11) Uani 1 1 d . . .
O4 O 0.5552(3) 0.8535(3) 0.3119(3) 0.0248(12) Uani 1 1 d . . .
O5 O 0.6374(2) 0.9078(3) 0.4638(3) 0.0219(12) Uani 1 1 d . . .
C7 C 0.5028(3) 1.0133(4) 0.4572(4) 0.0155(14) Uani 1 1 d . . .
O41 O 0.5179(2) 0.9681(3) 0.4081(3) 0.0170(11) Uani 1 1 d . . .
O42 O 0.5082(2) 0.9210(3) 0.5575(3) 0.0171(11) Uani 1 1 d . . .
K1 K 0.76705(14) 0.7004(2) 0.4592(2) 0.0282(8) Uani 0.50 1 d P . .
O1W O 0.4118(3) 0.6721(3) 0.9014(3) 0.0238(12) Uani 1 1 d . . .
O2W O 0.7200(6) 0.7476(8) 0.2952(8) 0.042(3) Uiso 0.50 1 d P . .
O3W O 0.1271(3) 0.4718(4) 0.0856(5) 0.048(2) Uani 1 1 d . . .
O4W O 0.6484(6) 0.9392(7) 0.9449(7) 0.054(3) Uiso 0.67 1 d P . .
O5W O 0.5587(4) 0.8449(4) 0.8441(5) 0.052(2) Uani 1 1 d . . .
O6W O 0.5198(5) 0.9727(6) 0.7461(8) 0.031(3) Uani 0.50 1 d P . .
O7W O 0.6305(3) 0.8900(4) 0.7320(4) 0.0356(15) Uani 1 1 d . . .
O8W O 0.4077(3) 0.7310(4) 0.2395(4) 0.0493(19) Uani 1 1 d . . .

loop_
_atom_site_aniso_label
_atom_site_aniso_U_11
_atom_site_aniso_U_22
_atom_site_aniso_U_33
_atom_site_aniso_U_23
_atom_site_aniso_U_13
_atom_site_aniso_U_12
W1 0.00728(12) 0.00936(13) 0.01092(13) -0.00159(10) 0.00055(10) 0.00008(10)
W2 0.00793(13) 0.01312(14) 0.01418(13) -0.00351(10) 0.00170(10) 0.00043(10)
W3 0.00929(13) 0.01036(13) 0.01298(13) -0.00041(10) -0.00175(10) 0.00008(10)
S1 0.0088(8) 0.0129(8) 0.0152(8) -0.0020(6) -0.0005(6) -0.0001(6)
S2 0.0107(8) 0.0127(8) 0.0179(8) -0.0035(7) -0.0021(7) 0.0015(7)
S3 0.0125(8) 0.0157(9) 0.0260(9) -0.0050(7) -0.0020(7) 0.0043(7)
S4 0.0092(8) 0.0127(8) 0.0139(8) -0.0013(6) 0.0002(6) -0.0007(6)
S5 0.0158(8) 0.0160(9) 0.0133(8) -0.0025(7) 0.0022(7) -0.0022(7)
S6 0.0111(8) 0.0137(8) 0.0117(8) -0.0011(6) 0.0000(6) -0.0001(6)
S7 0.0146(8) 0.0149(9) 0.0141(8) -0.0003(6) 0.0028(7) -0.0032(7)
Br1 0.0113(4) 0.0153(5) 0.0171(5) 0.000 0.0000(4) 0.000
O11 0.011(2) 0.012(2) 0.016(2) -0.0028(19) 0.0024(19) 0.0007(19)
O12 0.010(2) 0.012(2) 0.017(2) -0.0056(19) -0.0001(19) -0.0020(19)
O13 0.013(2) 0.014(3) 0.017(2) -0.004(2) 0.0033(19) 0.003(2)
O14 0.010(2) 0.013(2) 0.021(2) -0.005(2) 0.000(2) -0.0012(19)
O21 0.019(3) 0.027(3) 0.017(2) -0.005(2) 0.009(2) 0.000(2)
O22 0.011(2) 0.029(3) 0.029(3) -0.012(2) 0.007(2) -0.003(2)
O23 0.053(4) 0.052(4) 0.039(4) -0.027(3) 0.032(3) -0.019(4)
O24 0.039(4) 0.093(7) 0.105(7) -0.065(6) 0.052(5) -0.034(4)
O31 0.016(3) 0.016(3) 0.019(3) 0.003(2) -0.002(2) 0.000(2)
O32 0.018(3) 0.017(3) 0.018(2) 0.002(2) -0.004(2) -0.003(2)
O33 0.020(3) 0.018(3) 0.028(3) 0.008(2) -0.003(2) -0.001(2)
O34 0.020(3) 0.023(3) 0.024(3) 0.005(2) -0.008(2) 0.001(2)
C1 0.017(4) 0.019(4) 0.008(3) 0.000(3) 0.005(3) -0.004(3)
C2 0.016(3) 0.007(3) 0.012(3) -0.001(2) 0.005(3) 0.000(3)
C3 0.029(4) 0.026(4) 0.035(5) -0.010(4) 0.021(4) -0.007(4)
C4 0.024(5) 0.042(6) 0.046(5) -0.020(5) 0.023(4) -0.013(4)
C5 0.018(4) 0.017(4) 0.017(3) -0.002(3) -0.001(3) 0.002(3)
C6 0.016(4) 0.012(4) 0.023(4) 0.001(3) 0.004(3) 0.004(3)
Sm1 0.00966(16) 0.01107(17) 0.01220(16) -0.00179(13) -0.00012(13) -0.00007(13)
O1 0.015(3) 0.021(3) 0.024(3) 0.003(2) -0.007(2) -0.002(2)
O2 0.015(3) 0.023(3) 0.014(2) 0.003(2) -0.001(2) 0.000(2)
O3 0.018(3) 0.025(3) 0.019(3) 0.002(2) 0.005(2) -0.004(2)
O4 0.033(3) 0.029(3) 0.014(2) -0.002(2) 0.007(2) -0.007(3)
O5 0.016(3) 0.016(3) 0.034(3) 0.000(2) 0.005(2) -0.002(2)
C7 0.012(3) 0.014(4) 0.021(4) -0.003(3) 0.003(3) -0.003(3)
O41 0.021(3) 0.013(3) 0.017(2) -0.001(2) 0.005(2) 0.001(2)
O42 0.021(3) 0.011(2) 0.019(2) -0.002(2) 0.004(2) 0.004(2)
K1 0.0027(14) 0.0292(19) 0.051(2) -0.0142(17) 0.0022(14) -0.0073(13)
O1W 0.024(3) 0.020(3) 0.028(3) -0.004(2) 0.005(2) -0.003(2)
O3W 0.020(3) 0.031(4) 0.085(6) 0.002(4) -0.013(3) -0.001(3)
O5W 0.066(5) 0.050(5) 0.047(4) 0.005(4) 0.031(4) 0.010(4)
O6W 0.036(8) 0.026(6) 0.030(6) -0.001(5) 0.004(7) 0.007(5)
O7W 0.034(4) 0.034(4) 0.037(3) -0.013(3) 0.002(3) -0.004(3)
O8W 0.046(4) 0.055(5) 0.049(4) -0.005(4) 0.014(4) -0.004(4)

loop_
_atom_type_symbol
_atom_type_description
_atom_type_scat_dispersion_real
_atom_type_scat_dispersion_imag
_atom_type_scat_source
C C 0.0033 0.0016 'International Tables Vol C Tables 4.2.6.8 and 6.1.1.4'
H H 0.0000 0.0000 'International Tables Vol C Tables 4.2.6.8 and 6.1.1.4'
O O 0.0106 0.0060 'International Tables Vol C Tables 4.2.6.8 and 6.1.1.4'
S S 0.1246 0.1234 'International Tables Vol C Tables 4.2.6.8 and 6.1.1.4'
K K 0.2009 0.2494 'International Tables Vol C Tables 4.2.6.8 and 6.1.1.4'
Br Br -0.2901 2.4595 'International Tables Vol C Tables 4.2.6.8 and 6.1.1.4'
Sm Sm -0.1638 3.4418 'International Tables Vol C Tables 4.2.6.8 and 6.1.1.4'
W W -0.8490 6.8722 'International Tables Vol C Tables 4.2.6.8 and 6.1.1.4'

loop_
_geom_angle_atom_site_label_1
_geom_angle_atom_site_label_2
_geom_angle_atom_site_label_3
_geom_angle
_geom_angle_site_symmetry_1
_geom_angle_site_symmetry_3
_geom_angle_publ_flag
O12 W1 O11 76.20(18) . . ?
O12 W1 S1 80.43(14) . . ?
O11 W1 S1 156.45(13) . . ?
O12 W1 S6 133.06(14) . . ?
O11 W1 S6 88.08(13) . . ?
S1 W1 S6 110.37(6) . . ?
O12 W1 S4 135.41(14) . . ?
O11 W1 S4 84.72(13) . . ?
S1 W1 S4 110.56(6) . . ?
S6 W1 S4 85.10(6) . . ?
O12 W1 S7 88.32(14) . . ?
O11 W1 S7 96.94(13) . . ?
S1 W1 S7 85.16(6) . . ?
S6 W1 S7 49.52(6) . . ?
S4 W1 S7 134.32(6) . . ?
O12 W1 S5 90.39(14) . . ?
O11 W1 S5 91.05(13) . . ?
S1 W1 S5 86.19(6) . . ?
S6 W1 S5 134.50(6) . . ?
S4 W1 S5 49.58(6) . . ?
S7 W1 S5 171.35(6) . . ?
O12 W1 W3 123.71(13) . . ?
O11 W1 W3 139.39(13) . . ?
S1 W1 W3 55.26(4) . . ?
S6 W1 W3 96.89(4) . . ?
S4 W1 W3 55.85(4) . . ?
S7 W1 W3 116.82(4) . . ?
S5 W1 W3 57.35(4) . . ?
O12 W1 W2 122.57(13) . . ?
O11 W1 W2 143.61(12) . . ?
S1 W1 W2 55.07(4) . . ?
S6 W1 W2 55.97(4) . . ?
S4 W1 W2 96.42(4) . . ?
S7 W1 W2 56.93(4) . . ?
S5 W1 W2 117.27(4) . . ?
W3 W1 W2 60.015(10) . . ?
O22 W2 O21 75.2(2) . . ?
O22 W2 S1 82.65(15) . . ?
O21 W2 S1 157.86(15) . . ?
O22 W2 S2 132.10(16) . . ?
O21 W2 S2 85.82(15) . . ?
S1 W2 S2 110.34(6) . . ?
O22 W2 S6 133.85(17) . . ?
O21 W2 S6 85.21(15) . . ?
S1 W2 S6 110.11(6) . . ?
S2 W2 S6 86.25(6) . . ?
O22 W2 S7 89.94(17) . . ?
O21 W2 S7 93.64(16) . . ?
S1 W2 S7 85.26(6) . . ?
S2 W2 S7 135.54(6) . . ?
S6 W2 S7 49.53(6) . . ?
O22 W2 S3 88.58(17) . . ?
O21 W2 S3 95.45(16) . . ?
S1 W2 S3 84.83(6) . . ?
S2 W2 S3 49.40(6) . . ?
S6 W2 S3 135.28(6) . . ?
S7 W2 S3 170.09(6) . . ?
O22 W2 W3 124.59(15) . . ?
O21 W2 W3 141.34(15) . . ?
S1 W2 W3 55.16(4) . . ?
S2 W2 W3 55.94(4) . . ?
S6 W2 W3 96.59(4) . . ?
S7 W2 W3 116.81(4) . . ?
S3 W2 W3 56.84(4) . . ?
O22 W2 W1 125.27(15) . . ?
O21 W2 W1 140.35(15) . . ?
S1 W2 W1 55.01(4) . . ?
S2 W2 W1 97.21(4) . . ?
S6 W2 W1 55.77(4) . . ?
S7 W2 W1 57.14(4) . . ?
S3 W2 W1 116.48(5) . . ?
W3 W2 W1 59.800(10) . . ?
O32 W3 O31 75.62(19) . . ?
O32 W3 S1 82.72(15) . . ?
O31 W3 S1 158.34(14) . . ?
O32 W3 S4 133.29(15) . . ?
O31 W3 S4 84.71(14) . . ?
S1 W3 S4 110.68(6) . . ?
O32 W3 S2 132.82(15) . . ?
O31 W3 S2 85.22(14) . . ?
S1 W3 S2 110.31(6) . . ?
S4 W3 S2 85.79(6) . . ?
O32 W3 S3 88.94(15) . . ?
O31 W3 S3 94.52(15) . . ?
S1 W3 S3 85.19(6) . . ?
S4 W3 S3 135.15(6) . . ?
S2 W3 S3 49.60(6) . . ?
O32 W3 S5 89.23(15) . . ?
O31 W3 S5 93.32(15) . . ?
S1 W3 S5 86.08(6) . . ?
S4 W3 S5 49.62(6) . . ?
S2 W3 S5 135.22(6) . . ?
S3 W3 S5 171.24(6) . . ?
O32 W3 W1 124.65(14) . . ?
O31 W3 W1 140.14(14) . . ?
S1 W3 W1 55.16(4) . . ?
S4 W3 W1 56.07(4) . . ?
S2 W3 W1 97.50(4) . . ?
S3 W3 W1 117.47(5) . . ?
S5 W3 W1 57.27(4) . . ?
O32 W3 W2 125.09(14) . . ?
O31 W3 W2 140.75(14) . . ?
S1 W3 W2 55.11(4) . . ?
S4 W3 W2 96.69(4) . . ?
S2 W3 W2 55.94(4) . . ?
S3 W3 W2 57.46(5) . . ?
S5 W3 W2 117.37(4) . . ?
W1 W3 W2 60.185(10) . . ?
W1 S1 W2 69.92(5) . . ?
W1 S1 W3 69.58(5) . . ?
W2 S1 W3 69.73(5) . . ?
S3 S2 W3 66.97(7) . . ?
S3 S2 W2 67.51(7) . . ?
W3 S2 W2 68.12(5) . . ?
S2 S3 W3 63.43(7) . . ?
S2 S3 W2 63.10(7) . . ?
W3 S3 W2 65.70(5) . . ?
S5 S4 W3 67.51(7) . . ?
S5 S4 W1 67.31(7) . . ?
W3 S4 W1 68.07(4) . . ?
S4 S5 W1 63.11(7) . . ?
S4 S5 W3 62.87(7) . . ?
W1 S5 W3 65.38(4) . . ?
S7 S6 W1 67.29(7) . . ?
S7 S6 W2 66.99(7) . . ?
W1 S6 W2 68.26(4) . . ?
S6 S7 W2 63.48(7) . . ?
S6 S7 W1 63.19(6) . . ?
W2 S7 W1 65.93(4) . . ?
C2 O11 W1 115.2(4) . . ?
C1 O12 W1 118.3(4) . . ?
C2 O13 Sm1 116.1(4) . . ?
C1 O14 Sm1 120.7(4) . . ?
C3 O21 W2 118.1(5) . . ?
C4 O22 W2 119.1(5) . . ?
C6 O31 W3 117.4(5) . . ?
C5 O32 W3 118.7(5) . . ?
O14 C1 O12 124.9(7) . . ?
O14 C1 C2 120.1(6) . . ?
O12 C1 C2 114.9(6) . . ?
O13 C2 O11 127.0(6) . . ?
O13 C2 C1 117.6(6) . . ?
O11 C2 C1 115.3(6) . . ?
O23 C3 O21 125.3(8) . . ?
O23 C3 C4 121.8(7) . . ?
O21 C3 C4 112.8(7) . . ?
O24 C4 O22 124.0(9) . . ?
O24 C4 C3 121.7(8) . . ?
O22 C4 C3 114.3(7) . . ?
O34 C5 O32 124.3(7) . . ?
O34 C5 C6 121.4(7) . . ?
O32 C5 C6 114.3(6) . . ?
O33 C6 O31 125.2(7) . . ?
O33 C6 C5 121.0(7) . . ?
O31 C6 C5 113.7(6) . . ?
O1 Sm1 O42 86.86(18) . . ?
O1 Sm1 O4 78.23(19) . . ?
O42 Sm1 O4 136.42(18) . . ?
O1 Sm1 O14 131.41(17) . . ?
O42 Sm1 O14 138.87(16) . . ?
O4 Sm1 O14 75.25(18) . . ?
O1 Sm1 O5 137.21(18) . . ?
O42 Sm1 O5 90.81(18) . . ?
O4 Sm1 O5 74.42(19) . . ?
O14 Sm1 O5 71.35(17) . . ?
O1 Sm1 O2 146.28(17) . . ?
O42 Sm1 O2 72.49(17) . . ?
O4 Sm1 O2 134.80(18) . . ?
O14 Sm1 O2 66.74(16) . . ?
O5 Sm1 O2 71.02(17) . . ?
O1 Sm1 O3 75.94(18) . . ?
O42 Sm1 O3 72.98(17) . . ?
O4 Sm1 O3 139.06(18) . . ?
O14 Sm1 O3 99.24(17) . . ?
O5 Sm1 O3 143.26(18) . . ?
O2 Sm1 O3 72.69(17) . . ?
O1 Sm1 O41 70.01(17) . . ?
O42 Sm1 O41 65.57(16) . . ?
O4 Sm1 O41 70.84(18) . . ?
O14 Sm1 O41 133.99(16) . . ?
O5 Sm1 O41 70.23(17) . . ?
O2 Sm1 O41 121.11(17) . . ?
O3 Sm1 O41 126.74(17) . . ?
O1 Sm1 O13 69.95(17) . . ?
O42 Sm1 O13 136.20(16) . . ?
O4 Sm1 O13 75.85(17) . . ?
O14 Sm1 O13 64.50(15) . . ?
O5 Sm1 O13 131.48(16) . . ?
O2 Sm1 O13 107.01(16) . . ?
O3 Sm1 O13 65.71(16) . . ?
O41 Sm1 O13 131.88(16) . . ?
O41 C7 O42 125.9(7) . 5_676 ?
O41 C7 C7 117.6(8) . 5_676 ?
O42 C7 C7 116.6(8) 5_676 5_676 ?
C7 O41 Sm1 119.1(5) . . ?
C7 O42 Sm1 121.1(4) 5_676 . ?

loop_
_geom_bond_atom_site_label_1
_geom_bond_atom_site_label_2
_geom_bond_distance
_geom_bond_site_symmetry_2
_geom_bond_publ_flag
W1 O12 2.081(5) . ?
W1 O11 2.162(5) . ?
W1 S1 2.3646(17) . ?
W1 S6 2.4126(16) . ?
W1 S4 2.4152(17) . ?
W1 S7 2.4936(17) . ?
W1 S5 2.4985(17) . ?
W1 W3 2.7001(4) . ?
W1 W2 2.7106(4) . ?
W2 O22 2.088(5) . ?
W2 O21 2.128(5) . ?
W2 S1 2.3662(17) . ?
W2 S2 2.4159(18) . ?
W2 S6 2.4184(17) . ?
W2 S7 2.4878(18) . ?
W2 S3 2.5031(19) . ?
W2 W3 2.7060(4) . ?
W3 O32 2.091(5) . ?
W3 O31 2.137(5) . ?
W3 S1 2.3675(17) . ?
W3 S4 2.4088(17) . ?
W3 S2 2.4157(17) . ?
W3 S3 2.4857(18) . ?
W3 S5 2.5006(18) . ?
S2 S3 2.057(2) . ?
S4 S5 2.062(2) . ?
S6 S7 2.056(2) . ?
O11 C2 1.281(8) . ?
O12 C1 1.280(9) . ?
O13 C2 1.239(8) . ?
O13 Sm1 2.626(5) . ?
O14 C1 1.223(9) . ?
O14 Sm1 2.466(5) . ?
O21 C3 1.295(9) . ?
O22 C4 1.284(10) . ?
O23 C3 1.226(10) . ?
O24 C4 1.225(10) . ?
O31 C6 1.294(9) . ?
O32 C5 1.291(9) . ?
O33 C6 1.214(9) . ?
O34 C5 1.232(9) . ?
C1 C2 1.530(10) . ?
C3 C4 1.544(12) . ?
C5 C6 1.540(10) . ?
Sm1 O1 2.413(5) . ?
Sm1 O42 2.444(5) . ?
Sm1 O4 2.462(5) . ?
Sm1 O5 2.475(5) . ?
Sm1 O2 2.477(5) . ?
Sm1 O3 2.483(5) . ?
Sm1 O41 2.486(5) . ?
C7 O41 1.256(9) . ?
C7 O42 1.258(9) 5_676 ?
C7 C7 1.526(14) 5_676 ?
O42 C7 1.258(9) 5_676 ?
O6W O6W 0.91(2) 2_656 ?
